data_1547149
loop_
_publ_author_name
'Kumada, N.'
'Koike, N.'
'Nakanome, K.'
'Yanagida, S.'
'Takei, T.'
'Miura, A.'
'Magome, E.'
'Moriyoshi, C.'
'Kuroiwa, Y.'

_publ_section_title
;
 Synthesis of rutile-type solid solution Ni1-xCoxTi(Nb1-yTay)2O8
 (0<=x<=1,0<=y<=1) and its optical property
;
_journal_name_full 'Journal of Asian Ceramic Societies'
_journal_page_first 5
_journal_page_last 284
_journal_volume 289
_journal_year 2017
_chemical_formula_sum 'Co0.1 Nb0.5 Ni0.15 O2 Ti0.25'
_chemical_name_common Ni0.15Co0.1Ti0.25Nb0.5O2
_space_group_IT_number 136
_space_group_name_H-M_alt 'P 42/m n m'
_symmetry_space_group_name_Hall '-P 4n 2n'
_symmetry_space_group_name_H-M 'P 42/m n m'
_cell_angle_alpha 90
_cell_angle_beta 90
_cell_angle_gamma 90
_cell_formula_units_Z 1
_cell_length_a 4.69859(2)
_cell_length_b 4.69859(2)
_cell_length_c 3.02607(1)
_cell_volume 66.8058(5)
_cod_data_source_file Ni0.6Co0.4TiNb2O8.cif
_cod_data_source_block Ni0.6Co0.4TiNb2O8
_cod_original_formula_sum 'Ni0.15 Co0.1 Ti0.25 Nb0.5 O2'
_cod_database_code 1547149

loop_
_space_group_symop_operation_xyz
'x, y, z'
'-x, -y, -z'
'-x, -y, z'
'x, y, -z'
'-y+1/2, x+1/2, z+1/2'
'y+1/2, -x+1/2, -z+1/2'
'y+1/2, -x+1/2, z+1/2'
'-y+1/2, x+1/2, -z+1/2'
'-x+1/2, y+1/2, -z+1/2'
'x+1/2, -y+1/2, z+1/2'
'x+1/2, -y+1/2, -z+1/2'
'-x+1/2, y+1/2, z+1/2'
'y, x, -z'
'-y, -x, z'
'-y, -x, -z'
'y, x, z'

loop_
_atom_site_label
_atom_site_occupancy
_atom_site_fract_x
_atom_site_fract_y
_atom_site_fract_z
_atom_site_adp_type
_atom_site_U_iso_or_equiv
_atom_site_type_symbol
M 0.5000 0.000000 0.000000 0.000000 Uiso 0.0106(1) Nb
M 0.2500 0.000000 0.000000 0.000000 Uiso 0.0106(1) Ti
M 0.1500 0.000000 0.000000 0.000000 Uiso 0.0106(1) Ni
M 0.1000 0.000000 0.000000 0.000000 Uiso 0.0106(1) Co
O 1.0 0.3034(2) 0.3034(2) 0.000000 Uiso 0.0046(4) O
